data_7024648
loop_
_publ_author_name
'Du, Yi'
'Thompson, Amber L.'
'Russell, Nicola'
'O'Hare, Dermot'

_publ_section_title
;
 Resin-assisted solvothermal synthesis of transition metal-organic
 frameworks.
;
_journal_issue 14
_journal_name_full 'Dalton transactions (Cambridge, England : 2003)'
_journal_page_first 3384
_journal_page_last 3395
_journal_paper_doi 10.1039/b919675g
_journal_volume 39
_journal_year 2010
_chemical_formula_moiety 'C11 H12 Cu N2 O4, H2 O'
_chemical_formula_sum 'C11 H14 Cu N2 O5'
_chemical_formula_weight 317.79
_space_group_IT_number 15
_symmetry_cell_setting monoclinic
_symmetry_space_group_name_Hall '-C 2yc'
_symmetry_space_group_name_H-M 'C 1 2/c 1'
_atom_sites_solution_hydrogens geom
_atom_sites_solution_primary direct
_audit_creation_date 08-04-30
_audit_creation_method CRYSTALS_ver_12.85
_cell_angle_alpha 90
_cell_angle_beta 97.2519(7)
_cell_angle_gamma 90
_cell_formula_units_Z 8
_cell_length_a 11.8361(2)
_cell_length_b 15.0533(3)
_cell_length_c 13.7717(3)
_cell_measurement_reflns_used 2876
_cell_measurement_temperature 150
_cell_measurement_theta_max 27
_cell_measurement_theta_min 5
_cell_volume 2434.11(8)
_computing_cell_refinement 'DENZO/SCALEPACK (Otwinowski & Minor, 1997)'
_computing_data_collection 'COLLECT (Nonius, 1997-2001).'
_computing_data_reduction 'DENZO/SCALEPACK (Otwinowski & Minor, 1997)'
_computing_molecular_graphics 'CAMERON (Watkin et al., 1996)'
_computing_publication_material 'CRYSTALS (Betteridge et al., 2003)'
_computing_structure_refinement 'CRYSTALS (Betteridge et al., 2003)'
_computing_structure_solution 'SHELXS 86 (Sheldrick, 1986)'
_diffrn_ambient_temperature 150
_diffrn_measured_fraction_theta_full 0.993
_diffrn_measured_fraction_theta_max 0.993
_diffrn_measurement_device 'Nonius KappaCCD'
_diffrn_measurement_device_type Area
_diffrn_measurement_method \w
_diffrn_radiation_monochromator graphite
_diffrn_radiation_type 'Mo K\a'
_diffrn_radiation_wavelength 0.71073
_diffrn_reflns_av_R_equivalents 0.061
_diffrn_reflns_limit_h_max 15
_diffrn_reflns_limit_h_min -15
_diffrn_reflns_limit_k_max 19
_diffrn_reflns_limit_k_min -19
_diffrn_reflns_limit_l_max 17
_diffrn_reflns_limit_l_min -17
_diffrn_reflns_number 22368
_diffrn_reflns_theta_full 26.954
_diffrn_reflns_theta_max 27.504
_diffrn_reflns_theta_min 5.183
_diffrn_standards_number 0
_exptl_absorpt_coefficient_mu 1.813
_exptl_absorpt_correction_T_max 0.93
_exptl_absorpt_correction_T_min 0.87
_exptl_absorpt_correction_type multi-scan
_exptl_absorpt_process_details 'DENZO/SCALEPACK (Otwinowski & Minor, 1997)'
_exptl_crystal_colour clear_pale_pink
_exptl_crystal_density_diffrn 1.734
_exptl_crystal_density_meas ?
_exptl_crystal_density_method 'not measured'
_exptl_crystal_description needle
_exptl_crystal_F_000 1304
_exptl_crystal_size_max 0.12
_exptl_crystal_size_mid 0.06
_exptl_crystal_size_min 0.04
_refine_diff_density_max 0.55
_refine_diff_density_min -0.67
_refine_ls_extinction_method None
_refine_ls_goodness_of_fit_ref 1.0000
_refine_ls_hydrogen_treatment constr
_refine_ls_matrix_type full
_refine_ls_number_parameters 180
_refine_ls_number_reflns 2043
_refine_ls_number_restraints 8
_refine_ls_R_factor_all 0.0503
_refine_ls_R_factor_gt 0.0277
_refine_ls_shift/su_max 0.000602
_refine_ls_structure_factor_coef Fsqd
_refine_ls_weighting_details
;
Method= Modified Sheldrick
w=1/[\s^2^(F^2^) + ( 0.03P)^2^ + 5.37P]
,where P=(max(Fo^2^,0) + 2Fc^2^)/3
;
_refine_ls_weighting_scheme calc
_refine_ls_wR_factor_all 0.0754
_refine_ls_wR_factor_gt 0.0690
_refine_ls_wR_factor_ref 0.0754
_reflns_limit_h_max 15
_reflns_limit_h_min -15
_reflns_limit_k_max 19
_reflns_limit_k_min 0
_reflns_limit_l_max 17
_reflns_limit_l_min 0
_reflns_number_gt 1408
_reflns_number_total 2781
_reflns_threshold_expression I>2.0\s(I)
_oxford_diffrn_Wilson_B_factor 0.74
_oxford_diffrn_Wilson_scale 59.56
_oxford_refine_ls_r_factor_ref 0.0503
_oxford_refine_ls_scale 0.10575(4)
_oxford_reflns_number_all 2043
_oxford_reflns_threshold_expression_ref I>-3.0\s(I)
_cod_data_source_file b919675g.txt
_cod_data_source_block 12
_cod_depositor_comments
;
The following automatic conversions were performed:

'_symmetry_cell_setting' value 'Monoclinic' changed to 'monoclinic'
according to /home/saulius/struct/CIF-dictionaries/cif_core.dic
dictionary named 'cif_core.dic' version 2.4.2 from 2011-04-26.

Automatic conversion script
Id: cif_fix_values 1891 2012-01-12 08:04:46Z andrius 

The following automatic conversions were performed:

'_exptl_crystal_density_meas' value 'not measured' was changed to '?'
- the value is perceived as not measured.

Automatic conversion script
Id: cif_fix_values 3008 2015-01-20 13:52:24Z robertas 
;
_cod_original_sg_symbol_H-M 'C 1 2/c 1 '
_cod_original_formula_sum 'C11 H14 Cu1 N2 O5'
_cod_database_code 7024648

loop_
_symmetry_equiv_pos_as_xyz
x,y,z
-x,-y,-z
x+1/2,y+1/2,z
-x+1/2,-y+1/2,-z
-x,y,-z+1/2
x,-y,z+1/2
-x+1/2,y+1/2,-z+1/2
x+1/2,-y+1/2,z+1/2

loop_
_atom_site_label
_atom_site_type_symbol
_atom_site_fract_x
_atom_site_fract_y
_atom_site_fract_z
_atom_site_U_iso_or_equiv
_atom_site_occupancy
_atom_site_adp_type
_atom_site_refinement_flags_posn
_atom_site_refinement_flags_adp
Cu1 Cu 0.2500 0.7500 0.5000 0.0127 1.0000 Uani S .
O2 O 0.09941(14) 0.75261(12) 0.42036(13) 0.0144 1.0000 Uani . .
Cu3 Cu 0.0000 0.75003(3) 0.2500 0.0132 1.0000 Uani S T
O4 O -0.08346(14) 0.75047(12) 0.36595(13) 0.0164 1.0000 Uani . .
C5 C -0.0050(2) 0.74838(18) 0.4416(2) 0.0148 1.0000 Uani . .
O6 O -0.02951(15) 0.74299(13) 0.52722(14) 0.0227 1.0000 Uani . .
N7 N 0.0000 0.6170(2) 0.2500 0.0150 1.0000 Uani S T
C8 C -0.0954(2) 0.57124(19) 0.2582(2) 0.0218 1.0000 Uani . .
C9 C -0.0981(2) 0.47943(19) 0.2583(2) 0.0240 1.0000 Uani . .
C10 C 0.000000(7) 0.4324(3) 0.250000(7) 0.0241 1.0000 Uani S T
N11 N 0.0000 0.8824(2) 0.2500 0.0135 1.0000 Uani S T
C12 C 0.0909(2) 0.92821(19) 0.2920(2) 0.0173 1.0000 Uani . .
C13 C 0.0936(2) 1.01986(19) 0.2941(2) 0.0194 1.0000 Uani . .
C14 C 0.000000(7) 1.0667(3) 0.250000(7) 0.0198 1.0000 Uani S T
O15 O 0.16658(16) 0.72170(13) 0.64930(14) 0.0228 1.0000 Uani . .
N16 N 0.25448(18) 0.61551(15) 0.48207(16) 0.0145 1.0000 Uani . .
C17 C 0.3454(2) 0.57466(19) 0.4531(2) 0.0186 1.0000 Uani . .
C18 C 0.3526(2) 0.48368(19) 0.4429(2) 0.0208 1.0000 Uani . .
C19 C 0.2630(3) 0.4315(2) 0.4641(2) 0.0240 1.0000 Uani . .
C20 C 0.1688(2) 0.4725(2) 0.4942(2) 0.0228 1.0000 Uani . .
C21 C 0.1669(2) 0.56383(19) 0.5021(2) 0.0190 1.0000 Uani . .
O22 O 0.18747(16) 0.78091(13) 0.84303(14) 0.0229 1.0000 Uani . .
H81 H -0.1615 0.6032 0.2653 0.0274 1.0000 Uiso R .
H91 H -0.1665 0.4506 0.2653 0.0294 1.0000 Uiso R .
H101 H 0.0000 0.3698 0.2500 0.0281 1.0000 Uiso RS .
H121 H 0.1545 0.8945 0.3215 0.0232 1.0000 Uiso R .
H131 H 0.1599 1.0506 0.3265 0.0255 1.0000 Uiso R .
H141 H 0.0000 1.1287 0.2500 0.0250 1.0000 Uiso RS .
H171 H 0.4062 0.6112 0.4411 0.0224 1.0000 Uiso R .
H181 H 0.4176 0.4581 0.4213 0.0268 1.0000 Uiso R .
H191 H 0.2671 0.3696 0.4582 0.0285 1.0000 Uiso R .
H201 H 0.1063 0.4386 0.5098 0.0283 1.0000 Uiso R .
H211 H 0.1017 0.5930 0.5217 0.0228 1.0000 Uiso R .
H222 H 0.1489 0.7684 0.8880 0.0342 1.0000 Uiso R .
H221 H 0.2548 0.7715 0.8614 0.0352 1.0000 Uiso R .
H151 H 0.1011 0.7181 0.6245 0.0375 1.0000 Uiso R .
H152 H 0.1739 0.7411 0.7047 0.0356 1.0000 Uiso R .

loop_
_atom_site_aniso_label
_atom_site_aniso_U_11
_atom_site_aniso_U_22
_atom_site_aniso_U_33
_atom_site_aniso_U_23
_atom_site_aniso_U_13
_atom_site_aniso_U_12
Cu1 0.0103(2) 0.0116(2) 0.0159(3) -0.0002(2) 0.00013(18) 0.0000(2)
O2 0.0107(9) 0.0164(10) 0.0160(10) 0.0007(8) 0.0017(7) 0.0001(8)
Cu3 0.0130(2) 0.0123(2) 0.0146(3) 0.0000 0.00301(18) 0.0000
O4 0.0112(9) 0.0204(10) 0.0176(10) 0.0003(9) 0.0016(8) -0.0007(8)
C5 0.0142(13) 0.0104(13) 0.0200(15) -0.0006(12) 0.0024(12) 0.0025(12)
O6 0.0178(10) 0.0355(12) 0.0154(11) -0.0012(10) 0.0050(8) -0.0006(9)
N7 0.0168(18) 0.0150(17) 0.0137(18) 0.0000 0.0038(14) 0.0000
C8 0.0179(15) 0.0228(17) 0.0255(17) 0.0001(14) 0.0056(13) 0.0014(13)
C9 0.0223(16) 0.0195(17) 0.0311(18) 0.0006(14) 0.0069(13) -0.0080(13)
C10 0.029(3) 0.018(2) 0.027(2) 0.0000 0.009(2) 0.0000
N11 0.0135(17) 0.0147(17) 0.0127(17) 0.0000 0.0029(13) 0.0000
C12 0.0152(15) 0.0194(16) 0.0174(16) 0.0020(12) 0.0019(12) -0.0008(12)
C13 0.0204(15) 0.0213(17) 0.0169(15) -0.0007(13) 0.0041(12) -0.0058(13)
C14 0.027(2) 0.013(2) 0.020(2) 0.0000 0.0070(18) 0.0000
O15 0.0175(11) 0.0312(12) 0.0197(11) -0.0026(9) 0.0026(9) -0.0033(9)
N16 0.0129(11) 0.0139(11) 0.0159(13) 0.0007(10) -0.0006(10) 0.0020(10)
C17 0.0200(15) 0.0201(16) 0.0154(15) -0.0011(12) 0.0015(12) -0.0009(13)
C18 0.0238(15) 0.0191(16) 0.0194(16) -0.0028(13) 0.0030(12) 0.0062(13)
C19 0.0358(18) 0.0149(15) 0.0195(16) -0.0023(13) -0.0036(13) 0.0002(14)
C20 0.0221(16) 0.0195(16) 0.0257(17) 0.0002(13) -0.0009(13) -0.0047(13)
C21 0.0160(15) 0.0205(16) 0.0203(16) -0.0007(12) 0.0014(12) 0.0002(13)
O22 0.0156(10) 0.0323(11) 0.0211(11) 0.0029(9) 0.0034(8) 0.0042(9)

loop_
_atom_type_symbol
_atom_type_scat_dispersion_real
_atom_type_scat_dispersion_imag
_atom_type_scat_Cromer_Mann_a1
_atom_type_scat_Cromer_Mann_b1
_atom_type_scat_Cromer_Mann_a2
_atom_type_scat_Cromer_Mann_b2
_atom_type_scat_Cromer_Mann_a3
_atom_type_scat_Cromer_Mann_b3
_atom_type_scat_Cromer_Mann_a4
_atom_type_scat_Cromer_Mann_b4
_atom_type_scat_Cromer_Mann_c
_atom_type_scat_source
C 0.0033 0.0016 2.3100 20.8439 1.0200 10.2075 1.5886 0.5687 0.8650 51.6512 0.2156 'International Tables Vol C 4.2.6.8 and 6.1.1.4'
H 0.0000 0.0000 0.4930 10.5109 0.3229 26.1257 0.1402 3.1424 0.0408 57.7998 0.0030 'International Tables Vol C 4.2.6.8 and 6.1.1.4'
Cu 0.3201 1.2651 13.3380 3.5828 7.1676 0.2470 5.6158 11.3966 1.6735 64.8126 1.1910 'International Tables Vol C 4.2.6.8 and 6.1.1.4'
O 0.0106 0.0060 3.0485 13.2771 2.2868 5.7011 1.5463 0.3239 0.8670 32.9089 0.2508 'International Tables Vol C 4.2.6.8 and 6.1.1.4'
N 0.0061 0.0033 12.2126 0.0057 3.1322 9.8933 2.0125 28.9975 1.1663 0.5826 -11.5290 'International Tables Vol C 4.2.6.8 and 6.1.1.4'

loop_
_geom_angle_atom_site_label_1
_geom_angle_site_symmetry_1
_geom_angle_atom_site_label_2
_geom_angle_atom_site_label_3
_geom_angle_site_symmetry_3
_geom_angle
_geom_angle_publ_flag
O15 4_566 Cu1 N16 4_566 87.02(8) yes
O15 4_566 Cu1 O2 4_566 92.23(7) yes
N16 4_566 Cu1 O2 4_566 89.31(8) yes
O15 4_566 Cu1 O2 . 87.77(7) yes
N16 4_566 Cu1 O2 . 90.69(8) yes
O2 4_566 Cu1 O2 . 179.994 yes
O15 4_566 Cu1 O15 . 179.995 yes
N16 4_566 Cu1 O15 . 92.98(8) yes
O2 4_566 Cu1 O15 . 87.77(7) yes
O2 . Cu1 O15 . 92.23(7) yes
O15 4_566 Cu1 N16 . 92.98(8) yes
N16 4_566 Cu1 N16 . 179.994 yes
O2 4_566 Cu1 N16 . 90.69(8) yes
O2 . Cu1 N16 . 89.31(8) yes
O15 . Cu1 N16 . 87.02(8) yes
Cu1 . O2 Cu3 . 144.16(8) yes
Cu1 . O2 C5 . 133.49(17) yes
Cu3 . O2 C5 . 82.10(15) yes
O2 5_555 Cu3 O2 . 178.21(9) yes
O2 5_555 Cu3 O4 5_555 57.63(6) yes
O2 . Cu3 O4 5_555 122.37(6) yes
O2 5_555 Cu3 O4 . 122.37(6) yes
O2 . Cu3 O4 . 57.63(6) yes
O4 5_555 Cu3 O4 . 179.62(11) yes
O2 5_555 Cu3 N7 . 90.89(4) yes
O2 . Cu3 N7 . 90.89(4) yes
O4 5_555 Cu3 N7 . 90.19(5) yes
O4 . Cu3 N7 . 90.19(5) yes
O2 5_555 Cu3 N11 . 89.11(4) yes
O2 . Cu3 N11 . 89.11(4) yes
O4 5_555 Cu3 N11 . 89.81(5) yes
O4 . Cu3 N11 . 89.81(5) yes
N7 . Cu3 N11 . 179.994 yes
Cu3 . O4 C5 . 105.44(15) yes
O2 . C5 O4 . 114.7(2) yes
O2 . C5 O6 . 123.5(2) yes
O4 . C5 O6 . 121.8(2) yes
C8 5_555 N7 Cu3 . 120.96(17) yes
C8 5_555 N7 C8 . 118.1(3) yes
Cu3 . N7 C8 . 120.96(17) yes
N7 . C8 C9 . 122.3(3) yes
N7 . C8 H81 . 118.0 no
C9 . C8 H81 . 119.7 no
C8 . C9 C10 . 119.6(3) yes
C8 . C9 H91 . 118.9 no
C10 . C9 H91 . 121.4 no
C9 . C10 C9 5_555 118.1(4) yes
C9 . C10 H101 . 121.0 no
C9 5_555 C10 H101 . 121.0 no
C12 5_555 N11 Cu3 . 120.80(17) yes
C12 5_555 N11 C12 . 118.4(3) yes
Cu3 . N11 C12 . 120.80(17) yes
N11 . C12 C13 . 122.4(3) yes
N11 . C12 H121 . 117.1 no
C13 . C12 H121 . 120.5 no
C12 . C13 C14 . 119.0(3) yes
C12 . C13 H131 . 120.1 no
C14 . C13 H131 . 120.9 no
C13 . C14 C13 5_555 118.8(4) yes
C13 . C14 H141 . 120.6 no
C13 5_555 C14 H141 . 120.6 no
Cu1 . O15 H151 . 97.2 no
Cu1 . O15 H152 . 136.6 no
H151 . O15 H152 . 113.8 no
Cu1 . N16 C17 . 121.61(18) yes
Cu1 . N16 C21 . 120.91(18) yes
C17 . N16 C21 . 117.4(2) yes
N16 . C17 C18 . 123.1(3) yes
N16 . C17 H171 . 116.5 no
C18 . C17 H171 . 120.3 no
C17 . C18 C19 . 119.0(3) yes
C17 . C18 H181 . 120.1 no
C19 . C18 H181 . 121.0 no
C18 . C19 C20 . 118.6(3) yes
C18 . C19 H191 . 119.9 no
C20 . C19 H191 . 121.5 no
C19 . C20 C21 . 119.4(3) yes
C19 . C20 H201 . 120.6 no
C21 . C20 H201 . 120.0 no
C20 . C21 N16 . 122.5(3) yes
C20 . C21 H211 . 120.1 no
N16 . C21 H211 . 117.4 no
H222 . O22 H221 . 109.5 no

loop_
_geom_bond_atom_site_label_1
_geom_bond_atom_site_label_2
_geom_bond_site_symmetry_2
_geom_bond_distance
_geom_bond_publ_flag
Cu1 O15 4_566 2.4283(19) yes
Cu1 N16 4_566 2.041(2) yes
Cu1 O2 4_566 1.9717(17) yes
Cu1 O2 . 1.9717(17) yes
Cu1 O15 . 2.4283(19) yes
Cu1 N16 . 2.041(2) yes
O2 Cu3 . 2.4887(18) yes
O2 C5 . 1.307(3) yes
Cu3 O4 5_555 1.9808(18) yes
Cu3 O4 . 1.9808(18) yes
Cu3 N7 . 2.002(3) yes
Cu3 N11 . 1.993(3) yes
O4 C5 . 1.306(3) yes
C5 O6 . 1.252(3) yes
N7 C8 5_555 1.340(3) yes
N7 C8 . 1.340(3) yes
C8 C9 . 1.382(4) yes
C8 H81 . 0.934 no
C9 C10 . 1.377(4) yes
C9 H91 . 0.935 no
C10 H101 . 0.942 no
N11 C12 5_555 1.345(3) yes
N11 C12 . 1.345(3) yes
C12 C13 . 1.380(4) yes
C12 H121 . 0.954 no
C13 C14 . 1.387(3) yes
C13 H131 . 0.970 no
C14 H141 . 0.933 no
O15 H151 . 0.808 no
O15 H152 . 0.810 no
N16 C17 . 1.343(3) yes
N16 C21 . 1.352(3) yes
C17 C18 . 1.381(4) yes
C17 H171 . 0.937 no
C18 C19 . 1.380(4) yes
C18 H181 . 0.941 no
C19 C20 . 1.384(4) yes
C19 H191 . 0.937 no
C20 C21 . 1.379(4) yes
C20 H201 . 0.946 no
C21 H211 . 0.956 no
O22 H222 . 0.835 no
O22 H221 . 0.817 no

loop_
_geom_hbond_atom_site_label_D
_geom_hbond_atom_site_label_H
_geom_hbond_atom_site_label_A
_geom_hbond_site_symmetry_A
_geom_hbond_angle_DHA
_geom_hbond_distance_DH
_geom_hbond_distance_HA
_geom_hbond_distance_DA
_geom_hbond_publ_flag
C13 H131 O22 6_574 127 0.97 2.56 3.240(4) yes
O22 H222 O6 5_556 168 0.84 1.98 2.803(4) yes
O22 H221 O4 8_565 164 0.82 1.94 2.731(4) yes
O15 H151 O6 . 156 0.81 1.95 2.708(4) yes
O15 H152 O22 . 176 0.81 1.98 2.794(4) yes
